data_2108334
loop_
_publ_author_name
'Danisi, Rosa Micaela'
'Armbruster, Thomas'

_publ_section_title
;
 Dehydration of microporous vanadosilicates: the case of VSH-13Na
;
_journal_coeditor_code LO5030SUP1
_journal_issue 6
_journal_name_full 'Acta Crystallographica Section B'
_journal_page_first 483
_journal_page_last 491
_journal_paper_doi 10.1107/S2052520618011423
_journal_volume 74
_journal_year 2018
_chemical_formula_sum 'H0 Na2 O11 Si4 V'
_chemical_formula_weight 385.28
_space_group_crystal_system monoclinic
_space_group_IT_number 4
_space_group_name_Hall 'P 2yb'
_space_group_name_H-M_alt 'P 1 21 1'
_symmetry_space_group_name_Hall 'P 2yb'
_symmetry_space_group_name_H-M 'P 1 21 1'
_audit_creation_method SHELXL-2018/3
_cell_angle_alpha 90
_cell_angle_beta 90.10(4)
_cell_angle_gamma 90
_cell_formula_units_Z 4
_cell_length_a 12.584(16)
_cell_length_b 9.525(13)
_cell_length_c 9.696(14)
_cell_measurement_reflns_used 1536
_cell_measurement_temperature 398(2)
_cell_measurement_theta_max 21.03
_cell_measurement_theta_min 1.6
_cell_volume 1162(3)
_computing_structure_refinement 'SHELXL-2018/3 (Sheldrick, 2018)'
_diffrn_ambient_temperature 398(2)
_diffrn_measured_fraction_theta_full 0.589
_diffrn_measured_fraction_theta_max 0.589
_diffrn_measurement_device_type 'Bruker D8 Venture'
_diffrn_radiation_type MoK\a
_diffrn_radiation_wavelength 0.71073
_diffrn_reflns_av_R_equivalents 0.0822
_diffrn_reflns_av_unetI/netI 0.1568
_diffrn_reflns_Laue_measured_fraction_full 0.589
_diffrn_reflns_Laue_measured_fraction_max 0.589
_diffrn_reflns_limit_h_max 11
_diffrn_reflns_limit_h_min -7
_diffrn_reflns_limit_k_max 5
_diffrn_reflns_limit_k_min -9
_diffrn_reflns_limit_l_max 9
_diffrn_reflns_limit_l_min -9
_diffrn_reflns_number 1536
_diffrn_reflns_point_group_measured_fraction_full 0.432
_diffrn_reflns_point_group_measured_fraction_max 0.431
_diffrn_reflns_theta_full 21.031
_diffrn_reflns_theta_max 21.031
_diffrn_reflns_theta_min 2.654
_exptl_absorpt_coefficient_mu 1.387
_exptl_absorpt_correction_type multi-scan
_exptl_absorpt_process_details '(SADABS; Bruker, 2003)'
_exptl_crystal_colour blue
_exptl_crystal_density_diffrn 2.202
_exptl_crystal_density_method 'not measured'
_exptl_crystal_description prismatic
_exptl_crystal_F_000 756
_exptl_crystal_size_max 0.10
_exptl_crystal_size_mid 0.05
_exptl_crystal_size_min 0.03
_exptl_transmission_factor_max 0.7454
_exptl_transmission_factor_min 0.4829
_refine_diff_density_max 1.020
_refine_diff_density_min -1.018
_refine_diff_density_rms 0.206
_refine_ls_abs_structure_details
;
 Twinning involves inversion, so Flack parameter cannot be determined
;
_refine_ls_extinction_method none
_refine_ls_goodness_of_fit_ref 1.055
_refine_ls_hydrogen_treatment undef
_refine_ls_matrix_type full
_refine_ls_number_parameters 137
_refine_ls_number_reflns 1081
_refine_ls_number_restraints 83
_refine_ls_restrained_S_all 1.063
_refine_ls_R_factor_all 0.1772
_refine_ls_R_factor_gt 0.1128
_refine_ls_shift/su_max 0.110
_refine_ls_shift/su_mean 0.024
_refine_ls_structure_factor_coef Fsqd
_refine_ls_weighting_details 'w=1/[\s^2^(Fo^2^)+(0.2000P)^2^] where P=(Fo^2^+2Fc^2^)/3'
_refine_ls_weighting_scheme calc
_refine_ls_wR_factor_gt 0.2798
_refine_ls_wR_factor_ref 0.3221
_reflns_Friedel_coverage 0.360
_reflns_Friedel_fraction_full 0.248
_reflns_Friedel_fraction_max 0.247
_reflns_number_gt 610
_reflns_number_total 1081
_reflns_threshold_expression 'I > 2\s(I)'
_cod_data_source_file lo5030sup1.cif
_cod_data_source_block III
_cod_database_code 2108334
_shelx_shelxl_version_number 2018/3
_shelx_space_group_comment
;
The symmetry employed for this shelxl refinement is uniquely defined
by the following loop, which should always be used as a source of
symmetry information in preference to the above space-group names.
They are only intended as comments.
;

loop_
_space_group_symop_operation_xyz
'x, y, z'
'-x, y+1/2, -z'

loop_
_atom_site_label
_atom_site_type_symbol
_atom_site_fract_x
_atom_site_fract_y
_atom_site_fract_z
_atom_site_U_iso_or_equiv
_atom_site_adp_type
_atom_site_occupancy
_atom_site_site_symmetry_order
_atom_site_calc_flag
_atom_site_refinement_flags_posn
_atom_site_refinement_flags_occupancy
V1 V -0.014(2) 0.6867(19) 0.0266(19) 0.047(3) Uiso 1 1 d . .
V2 V 0.485(3) 0.279(3) 0.476(3) 0.047(3) Uiso 0.622 1 d D P
V2A V 0.507(3) 0.204(4) 0.536(4) 0.047(3) Uiso 0.378 1 d D P
Si1 Si 0.247(2) 0.3311(18) 0.026(2) 0.0443(18) Uiso 1 1 d D .
Si2 Si 0.1601(19) 0.151(2) 0.244(2) 0.0443(18) Uiso 1 1 d D .
Si3 Si 0.164(2) 0.822(2) 0.247(2) 0.0443(18) Uiso 1 1 d D .
Si4 Si 0.247(2) 0.6525(18) 0.023(2) 0.0443(18) Uiso 1 1 d D .
Si5 Si 0.256(2) 0.8339(17) 0.517(2) 0.0443(18) Uiso 1 1 d D .
Si6 Si 0.337(2) 0.651(2) 0.747(2) 0.0443(18) Uiso 1 1 d D .
Si7 Si 0.249(2) 0.1485(18) 0.519(2) 0.0443(18) Uiso 1 1 d D .
Si8 Si 0.333(2) 0.322(2) 0.746(2) 0.0443(18) Uiso 1 1 d D .
Na11 Na 0.085(4) 0.491(3) -0.210(6) 0.064(5) Uiso 1 1 d . .
Na12 Na 0.417(4) -0.002(4) 0.286(5) 0.064(5) Uiso 1 1 d . .
Na21 Na -0.099(4) 0.371(4) 0.225(6) 0.077(10) Uiso 1 1 d . .
Na22 Na 0.586(8) 0.130(9) 0.741(10) 0.077(10) Uiso 0.622 1 d . P
Na2A Na 0.622(11) 0.127(15) 0.715(17) 0.077(10) Uiso 0.378 1 d . P
O11 O 0.124(3) 0.665(4) -0.033(5) 0.041(3) Uiso 1 1 d D .
O12 O 0.054(3) 0.790(4) 0.189(4) 0.041(3) Uiso 1 1 d D .
O13 O 0.370(3) 0.820(4) 0.457(5) 0.041(3) Uiso 1 1 d D .
O14 O 0.455(3) 0.669(4) 0.683(4) 0.041(3) Uiso 1 1 d D .
O15 O 0.447(3) 0.303(4) 0.681(5) 0.041(3) Uiso 1 1 d D .
O16 O 0.364(3) 0.165(4) 0.449(4) 0.041(3) Uiso 1 1 d D .
O17 O 0.046(3) 0.175(5) 0.169(4) 0.041(3) Uiso 1 1 d D .
O18 O 0.129(3) 0.326(4) -0.041(5) 0.041(3) Uiso 1 1 d D .
O21 O 0.226(3) 0.985(2) 0.563(3) 0.042(5) Uiso 1 1 d D .
O22 O 0.192(3) 0.983(2) 0.240(3) 0.042(5) Uiso 1 1 d D .
O23 O 0.281(3) 0.491(2) 0.061(3) 0.042(5) Uiso 1 1 d D .
O24 O 0.299(3) 0.487(2) 0.751(3) 0.042(5) Uiso 1 1 d D .
O31 O 0.170(3) 0.778(3) 0.407(3) 0.033(5) Uiso 1 1 d D .
O32 O 0.331(3) 0.716(3) 0.907(3) 0.033(5) Uiso 1 1 d D .
O33 O 0.156(3) 0.198(3) 0.410(3) 0.033(5) Uiso 1 1 d D .
O34 O 0.332(3) 0.269(3) -0.091(3) 0.033(5) Uiso 1 1 d D .
O41 O 0.242(3) 0.240(3) 0.662(3) 0.041(5) Uiso 1 1 d D .
O42 O 0.255(3) 0.240(3) 0.167(3) 0.041(5) Uiso 1 1 d D .
O43 O 0.257(3) 0.743(3) 0.169(3) 0.041(5) Uiso 1 1 d D .
O44 O 0.247(3) 0.737(3) 0.652(3) 0.041(5) Uiso 1 1 d D .
OV1 O -0.050(4) 0.545(4) 0.099(5) 0.018(12) Uiso 1 1 d . .
OV2 O 0.469(10) 0.447(7) 0.448(12) 0.10(4) Uiso 0.622 1 d D P
OV2A O 0.495(18) 0.127(17) 0.690(13) 0.10(4) Uiso 0.378 1 d D P

loop_
_atom_type_symbol
_atom_type_description
_atom_type_scat_dispersion_real
_atom_type_scat_dispersion_imag
_atom_type_scat_source
H H 0.0000 0.0000 'International Tables Vol C Tables 4.2.6.8 and 6.1.1.4'
Na Na 0.0362 0.0249 'International Tables Vol C Tables 4.2.6.8 and 6.1.1.4'
O O 0.0106 0.0060 'International Tables Vol C Tables 4.2.6.8 and 6.1.1.4'
Si Si 0.0817 0.0704 'International Tables Vol C Tables 4.2.6.8 and 6.1.1.4'
V V 0.3005 0.5294 'International Tables Vol C Tables 4.2.6.8 and 6.1.1.4'

loop_
_geom_angle_atom_site_label_1
_geom_angle_atom_site_label_2
_geom_angle_atom_site_label_3
_geom_angle
_geom_angle_site_symmetry_1
_geom_angle_site_symmetry_3
OV1 V1 O11 109(2) . .
OV1 V1 O17 109(2) . 2
O11 V1 O17 83(2) . 2
OV1 V1 O18 109(2) . 2
O11 V1 O18 142.2(19) . 2
O17 V1 O18 87(2) 2 2
OV1 V1 O12 101(2) . .
O11 V1 O12 85(2) . .
O17 V1 O12 150.2(19) 2 .
O18 V1 O12 85.7(19) 2 .
OV1 V1 Na11 86.3(18) . .
O11 V1 Na11 49.1(16) . .
O17 V1 Na11 49.5(16) 2 .
O18 V1 Na11 136.6(19) 2 .
O12 V1 Na11 132.3(19) . .
OV1 V1 Na21 154(2) . 2
O11 V1 Na21 55.0(16) . 2
O17 V1 Na21 53.3(16) 2 2
O18 V1 Na21 90.4(16) 2 2
O12 V1 Na21 97.8(17) . 2
Na11 V1 Na21 67.5(11) . 2
OV1 V1 Na11 114(2) . 2
O11 V1 Na11 119.4(17) . 2
O17 V1 Na11 119.1(17) 2 2
O18 V1 Na11 38.9(15) 2 2
O12 V1 Na11 47.0(15) . 2
Na11 V1 Na11 160.1(10) . 2
Na21 V1 Na11 92.6(11) 2 2
V2A V2 OV2 149(5) . .
V2A V2 O16 84(3) . .
OV2 V2 O16 116(5) . .
V2A V2 O13 71(3) . 2_646
OV2 V2 O13 88(4) . 2_646
O16 V2 O13 155(2) . 2_646
V2A V2 O14 88(3) . 2_646
OV2 V2 O14 115(5) . 2_646
O16 V2 O14 84(2) . 2_646
O13 V2 O14 90(2) 2_646 2_646
V2A V2 O15 64(3) . .
OV2 V2 O15 91(5) . .
O16 V2 O15 91(2) . .
O13 V2 O15 82.8(19) 2_646 .
O14 V2 O15 152(2) 2_646 .
V2A V2 Na22 21(3) . .
OV2 V2 Na22 128(4) . .
O16 V2 Na22 100(2) . .
O13 V2 Na22 57(2) 2_646 .
O14 V2 Na22 104(2) 2_646 .
O15 V2 Na22 50.6(18) . .
V2A V2 Na2A 23(3) . .
OV2 V2 Na2A 128(5) . .
O16 V2 Na2A 106(3) . .
O13 V2 Na2A 50(3) 2_646 .
O14 V2 Na2A 97(3) 2_646 .
O15 V2 Na2A 59(3) . .
Na22 V2 Na2A 9(3) . .
V2A V2 Na12 80(3) . .
OV2 V2 Na12 131(4) . .
O16 V2 Na12 42.2(16) . .
O13 V2 Na12 124.9(18) 2_646 .
O14 V2 Na12 42.3(15) 2_646 .
O15 V2 Na12 124.1(18) . .
Na22 V2 Na12 100.9(18) . .
Na2A V2 Na12 100(3) . .
V2A V2 Na12 86(3) . 2_656
OV2 V2 Na12 63(4) . 2_656
O16 V2 Na12 139(2) . 2_656
O13 V2 Na12 46.4(15) 2_646 2_656
O14 V2 Na12 136(2) 2_646 2_656
O15 V2 Na12 49.5(15) . 2_656
Na22 V2 Na12 65.0(18) . 2_656
Na2A V2 Na12 66(3) . 2_656
Na12 V2 Na12 165.7(15) . 2_656
V2 V2A OV2A 147(8) . .
V2 V2A O15 88(4) . .
OV2A V2A O15 61(7) . .
V2 V2A O13 80(3) . 2_646
OV2A V2A O13 108(8) . 2_646
O15 V2A O13 91(2) . 2_646
V2 V2A O16 68(3) . .
OV2A V2A O16 102(8) . .
O15 V2A O16 93(3) . .
O13 V2A O16 148(3) 2_646 .
V2 V2A O14 66(3) . 2_646
OV2A V2A O14 145(6) . 2_646
O15 V2A O14 154(3) . 2_646
O13 V2A O14 87(2) 2_646 2_646
O16 V2A O14 76(2) . 2_646
V2 V2A Na22 150(4) . .
OV2A V2A Na22 31(7) . .
O15 V2A Na22 72(3) . .
O13 V2A Na22 79(3) 2_646 .
O16 V2A Na22 133(3) . .
O14 V2A Na22 133(3) 2_646 .
V2 V2A Na2A 148(5) . .
OV2A V2A Na2A 43(8) . .
O15 V2A Na2A 82(4) . .
O13 V2A Na2A 70(4) 2_646 .
O16 V2A Na2A 142(4) . .
O14 V2A Na2A 122(4) 2_646 .
Na22 V2A Na2A 13(4) . .
V2 V2A Na12 84(3) . .
OV2A V2A Na12 111(7) . .
O15 V2A Na12 136(2) . .
O13 V2A Na12 130(2) 2_646 .
O16 V2A Na12 43.9(16) . .
O14 V2A Na12 43.8(15) 2_646 .
Na22 V2A Na12 126(3) . .
Na2A V2A Na12 124(4) . .
V2 V2A Na12 77(3) . 2_656
OV2A V2A Na12 86(7) . 2_656
O15 V2A Na12 46.9(17) . 2_656
O13 V2A Na12 44.1(16) 2_646 2_656
O16 V2A Na12 128(2) . 2_656
O14 V2A Na12 123.4(19) 2_646 2_656
Na22 V2A Na12 73(2) . 2_656
Na2A V2A Na12 73(4) . 2_656
Na12 V2A Na12 161.1(17) . 2_656
O18 Si1 O23 110.3(15) . .
O18 Si1 O42 111.8(16) . .
O23 Si1 O42 108.1(14) . .
O18 Si1 O34 107.9(15) . .
O23 Si1 O34 108.4(15) . .
O42 Si1 O34 110.2(15) . .
O18 Si1 Na11 36.9(17) . .
O23 Si1 Na11 82.9(15) . .
O42 Si1 Na11 146.7(19) . .
O34 Si1 Na11 94.9(17) . .
O17 Si2 O42 111.2(15) . .
O17 Si2 O22 109.8(15) . 1_545
O42 Si2 O22 107.8(15) . 1_545
O17 Si2 O33 111.5(16) . .
O42 Si2 O33 109.3(15) . .
O22 Si2 O33 107.1(14) 1_545 .
O17 Si2 Na11 39.8(17) . 2_545
O42 Si2 Na11 146.0(17) . 2_545
O22 Si2 Na11 77.7(15) 1_545 2_545
O33 Si2 Na11 100.4(16) . 2_545
O12 Si3 O43 113.6(16) . .
O12 Si3 O22 112.3(17) . .
O43 Si3 O22 105.8(15) . .
O12 Si3 O31 110.5(17) . .
O43 Si3 O31 107.4(16) . .
O22 Si3 O31 106.7(15) . .
O12 Si3 Na2A 132(3) . 2_656
O43 Si3 Na2A 35(3) . 2_656
O22 Si3 Na2A 112(3) . 2_656
O31 Si3 Na2A 73(3) . 2_656
O23 Si4 O11 112.9(16) . .
O23 Si4 O32 109.1(15) . 1_554
O11 Si4 O32 110.5(15) . 1_554
O23 Si4 O43 106.0(14) . .
O11 Si4 O43 108.2(15) . .
O32 Si4 O43 110.1(14) 1_554 .
O23 Si4 Na2A 66(3) . 2_656
O11 Si4 Na2A 142(3) . 2_656
O32 Si4 Na2A 104(3) 1_554 2_656
O43 Si4 Na2A 45(3) . 2_656
O23 Si4 Na22 66(2) . 2_656
O11 Si4 Na22 152(2) . 2_656
O32 Si4 Na22 95.2(19) 1_554 2_656
O43 Si4 Na22 50(2) . 2_656
Na2A Si4 Na22 10(3) 2_656 2_656
O23 Si4 Na11 83.1(15) . .
O11 Si4 Na11 41.7(18) . .
O32 Si4 Na11 95.5(17) 1_554 .
O43 Si4 Na11 147(2) . .
Na2A Si4 Na11 147(3) 2_656 .
Na22 Si4 Na11 149.1(18) 2_656 .
O21 Si5 O13 114.3(17) . .
O21 Si5 O44 106.2(15) . .
O13 Si5 O44 108.5(16) . .
O21 Si5 O31 109.9(15) . .
O13 Si5 O31 109.8(16) . .
O44 Si5 O31 107.9(14) . .
O21 Si5 Na21 61.6(14) . 2_556
O13 Si5 Na21 150.5(19) . 2_556
O44 Si5 Na21 52.1(15) . 2_556
O31 Si5 Na21 98.3(17) . 2_556
O21 Si5 Na2A 148(3) . 2_656
O13 Si5 Na2A 44(3) . 2_656
O44 Si5 Na2A 104(3) . 2_656
O31 Si5 Na2A 70(3) . 2_656
Na21 Si5 Na2A 150(3) 2_556 2_656
O21 Si5 Na12 84.7(16) . 1_565
O13 Si5 Na12 40.9(17) . 1_565
O44 Si5 Na12 147.3(19) . 1_565
O31 Si5 Na12 96.5(17) . 1_565
Na21 Si5 Na12 146.1(12) 2_556 1_565
Na2A Si5 Na12 64(3) 2_656 1_565
O14 Si6 O24 112.0(16) . .
O14 Si6 O44 111.2(16) . .
O24 Si6 O44 106.7(14) . .
O14 Si6 O32 111.0(16) . .
O24 Si6 O32 108.5(14) . .
O44 Si6 O32 107.2(14) . .
O14 Si6 Na12 35.0(17) . 2_656
O24 Si6 Na12 81.9(15) . 2_656
O44 Si6 Na12 140.2(17) . 2_656
O32 Si6 Na12 106.5(16) . 2_656
O16 Si7 O41 111.0(16) . .
O16 Si7 O21 111.1(16) . 1_545
O41 Si7 O21 106.1(14) . 1_545
O16 Si7 O33 109.9(15) . .
O41 Si7 O33 110.3(14) . .
O21 Si7 O33 108.4(14) 1_545 .
O16 Si7 Na12 36.9(17) . .
O41 Si7 Na12 144.9(18) . .
O21 Si7 Na12 83.4(15) 1_545 .
O33 Si7 Na12 97.8(16) . .
O15 Si8 O41 113.0(16) . .
O15 Si8 O24 110.9(16) . .
O41 Si8 O24 107.0(15) . .
O15 Si8 O34 111.1(16) . 1_556
O41 Si8 O34 109.0(15) . 1_556
O24 Si8 O34 105.5(14) . 1_556
O18 Na11 O11 85(2) . .
O18 Na11 O17 122(3) . 2
O11 Na11 O17 62.0(17) . 2
O18 Na11 O12 67.1(16) . 2_545
O11 Na11 O12 126(3) . 2_545
O17 Na11 O12 94(2) 2 2_545
O18 Na11 O24 81.7(19) . 1_554
O11 Na11 O24 85(2) . 1_554
O17 Na11 O24 134.6(18) 2 1_554
O12 Na11 O24 131.8(17) 2_545 1_554
O18 Na11 V1 89(2) . .
O11 Na11 V1 34.7(12) . .
O17 Na11 V1 37.2(13) 2 .
O12 Na11 V1 96.4(19) 2_545 .
O24 Na11 V1 119.5(18) 1_554 .
O18 Na11 Si4 72.3(18) . .
O11 Na11 Si4 26.6(9) . .
O17 Na11 Si4 88.3(15) 2 .
O12 Na11 Si4 133(2) 2_545 .
O24 Na11 Si4 60.6(14) 1_554 .
V1 Na11 Si4 59.6(10) . .
O18 Na11 Si1 24.6(10) . .
O11 Na11 Si1 73.4(17) . .
O17 Na11 Si1 128(2) 2 .
O12 Na11 Si1 91.3(15) 2_545 .
O24 Na11 Si1 59.8(13) 1_554 .
V1 Na11 Si1 90.7(15) . .
Si4 Na11 Si1 53.3(10) . .
O18 Na11 Si2 125(2) . 2
O11 Na11 Si2 86.8(16) . 2
O17 Na11 Si2 25.2(9) 2 2
O12 Na11 Si2 74.5(15) 2_545 2
O24 Na11 Si2 151.1(17) 1_554 2
V1 Na11 Si2 57.7(10) . 2
Si4 Na11 Si2 113.3(13) . 2
Si1 Na11 Si2 142.4(18) . 2
O18 Na11 V1 32.0(12) . 2_545
O11 Na11 V1 105(2) . 2_545
O17 Na11 V1 109.7(19) 2 2_545
O12 Na11 V1 35.2(11) 2_545 2_545
O24 Na11 V1 108.3(15) 1_554 2_545
V1 Na11 V1 91.0(14) . 2_545
Si4 Na11 V1 101.0(14) . 2_545
Si1 Na11 V1 56.5(9) . 2_545
Si2 Na11 V1 100.6(14) 2 2_545
O18 Na11 Na21 133(2) . 2
O11 Na11 Na21 48.6(14) . 2
O17 Na11 Na21 47.2(13) 2 2
O12 Na11 Na21 140(2) 2_545 2
O24 Na11 Na21 87.8(17) 1_554 2
V1 Na11 Na21 57.8(11) . 2
Si4 Na11 Na21 63.1(12) . 2
Si1 Na11 Na21 116.3(18) . 2
Si2 Na11 Na21 66.2(13) 2 2
V1 Na11 Na21 149(2) 2_545 2
O14 Na12 O16 68.4(18) 2_646 .
O14 Na12 O13 125(3) 2_646 1_545
O16 Na12 O13 87(2) . 1_545
O14 Na12 O15 92(2) 2_646 2_646
O16 Na12 O15 127(3) . 2_646
O13 Na12 O15 64.5(16) 1_545 2_646
O14 Na12 O22 138.1(19) 2_646 1_545
O16 Na12 O22 82(2) . 1_545
O13 Na12 O22 80.4(19) 1_545 1_545
O15 Na12 O22 130.3(17) 2_646 1_545
O14 Na12 V2A 41.4(15) 2_646 .
O16 Na12 V2A 37.0(14) . .
O13 Na12 V2A 90(2) 1_545 .
O15 Na12 V2A 96.2(19) 2_646 .
O22 Na12 V2A 118.8(19) 1_545 .
O14 Na12 V2 35.9(14) 2_646 .
O16 Na12 V2 32.9(13) . .
O13 Na12 V2 104(2) 1_545 .
O15 Na12 V2 109.9(19) 2_646 .
O22 Na12 V2 112.2(17) 1_545 .
V2A Na12 V2 16.6(7) . .
O14 Na12 V2 95.3(19) 2_646 2_646
O16 Na12 V2 94(2) . 2_646
O13 Na12 V2 35.8(13) 1_545 2_646
O15 Na12 V2 37.8(14) 2_646 2_646
O22 Na12 V2 116.1(17) 1_545 2_646
V2A Na12 V2 74.9(13) . 2_646
V2 Na12 V2 91.4(12) . 2_646
O14 Na12 Si7 92.9(17) 2_646 .
O16 Na12 Si7 24.5(10) . .
O13 Na12 Si7 72.1(18) 1_545 .
O15 Na12 Si7 130(2) 2_646 .
O22 Na12 Si7 60.9(13) 1_545 .
V2A Na12 Si7 58.6(11) . .
V2 Na12 Si7 57.4(11) . .
V2 Na12 Si7 91.9(14) 2_646 .
O14 Na12 Si5 131(2) 2_646 1_545
O16 Na12 Si5 72.4(18) . 1_545
O13 Na12 Si5 24.6(10) 1_545 1_545
O15 Na12 Si5 88.9(15) 2_646 1_545
O22 Na12 Si5 59.5(13) 1_545 1_545
V2A Na12 Si5 89.7(15) . 1_545
V2 Na12 Si5 99.0(15) . 1_545
V2 Na12 Si5 58.6(10) 2_646 1_545
Si7 Na12 Si5 52.2(10) . 1_545
O14 Na12 Si6 23.8(10) 2_646 2_646
O16 Na12 Si6 91.8(17) . 2_646
O13 Na12 Si6 125(2) 1_545 2_646
O15 Na12 Si6 73.4(15) 2_646 2_646
O22 Na12 Si6 153.6(16) 1_545 2_646
V2A Na12 Si6 60.6(12) . 2_646
V2 Na12 Si6 58.9(10) . 2_646
V2 Na12 Si6 89.7(14) 2_646 2_646
Si7 Na12 Si6 116.3(14) . 2_646
Si5 Na12 Si6 142.4(17) 1_545 2_646
O14 Na12 V2A 108(2) 2_646 2_646
O16 Na12 V2A 107(2) . 2_646
O13 Na12 V2A 32.7(12) 1_545 2_646
O15 Na12 V2A 32.0(13) 2_646 2_646
O22 Na12 V2A 108.3(16) 1_545 2_646
V2A Na12 V2A 91.2(12) . 2_646
V2 Na12 V2A 107.7(15) . 2_646
V2 Na12 V2A 16.3(7) 2_646 2_646
Si7 Na12 V2A 100.5(15) . 2_646
Si5 Na12 V2A 57.3(10) 1_545 2_646
Si6 Na12 V2A 98.1(14) 2_646 2_646
OV1 Na21 O44 149(3) . 2_546
OV1 Na21 O17 103(3) . .
O44 Na21 O17 104.3(17) 2_546 .
OV1 Na21 O11 101(2) . 2_545
O44 Na21 O11 82.8(18) 2_546 2_545
O17 Na21 O11 55.7(15) . 2_545
OV1 Na21 O21 106.0(18) . 2_546
O44 Na21 O21 55.8(15) 2_546 2_546
O17 Na21 O21 144(2) . 2_546
O11 Na21 O21 135(2) 2_545 2_546
OV1 Na21 Si5 135(2) . 2_546
O44 Na21 Si5 29.7(9) 2_546 2_546
O17 Na21 Si5 120.3(18) . 2_546
O11 Na21 Si5 112.5(18) 2_545 2_546
O21 Na21 Si5 29.0(8) 2_546 2_546
OV1 Na21 V1 83(2) . 2_545
O44 Na21 V1 113.0(15) 2_546 2_545
O17 Na21 V1 35.8(12) . 2_545
O11 Na21 V1 33.5(10) 2_545 2_545
O21 Na21 V1 168.4(19) 2_546 2_545
Si5 Na21 V1 141.0(13) 2_546 2_545
OV1 Na21 Na11 137(3) . 2_545
O44 Na21 Na11 63.6(14) 2_546 2_545
O17 Na21 Na11 42.3(14) . 2_545
O11 Na21 Na11 42.3(13) 2_545 2_545
O21 Na21 Na11 116.2(19) 2_546 2_545
Si5 Na21 Na11 87.2(14) 2_546 2_545
V1 Na21 Na11 54.8(12) 2_545 2_545
Na2A Na22 OV2A 127(10) . .
Na2A Na22 V2A 88(10) . .
OV2A Na22 V2A 44(6) . .
Na2A Na22 O43 58(10) . 2_646
OV2A Na22 O43 155(10) . 2_646
V2A Na22 O43 121(4) . 2_646
Na2A Na22 O15 122(10) . .
OV2A Na22 O15 43(9) . .
V2A Na22 O15 45(2) . .
O43 Na22 O15 111(4) 2_646 .
Na2A Na22 OV2 82(10) . 2_646
OV2A Na22 OV2 58(10) . 2_646
V2A Na22 OV2 60(3) . 2_646
O43 Na22 OV2 140(4) 2_646 2_646
O15 Na22 OV2 95(4) . 2_646
Na2A Na22 O13 60(10) . 2_646
OV2A Na22 O13 85(8) . 2_646
V2A Na22 O13 44(2) . 2_646
O43 Na22 O13 78(3) 2_646 2_646
O15 Na22 O13 62(3) . 2_646
OV2 Na22 O13 90(4) 2_646 2_646
Na2A Na22 O23 78(10) . 2_646
OV2A Na22 O23 143(9) . 2_646
V2A Na22 O23 163(4) . 2_646
O43 Na22 O23 59(2) 2_646 2_646
O15 Na22 O23 152(3) . 2_646
OV2 Na22 O23 108(4) 2_646 2_646
O13 Na22 O23 131(4) 2_646 2_646
Na2A Na22 Si4 77(10) . 2_646
OV2A Na22 Si4 156(8) . 2_646
V2A Na22 Si4 153(4) . 2_646
O43 Na22 Si4 32.0(15) 2_646 2_646
O15 Na22 Si4 127(3) . 2_646
OV2 Na22 Si4 138(4) 2_646 2_646
O13 Na22 Si4 110(3) 2_646 2_646
O23 Na22 Si4 31.4(12) 2_646 2_646
Na2A Na22 V2 89(10) . .
OV2A Na22 V2 48(7) . .
V2A Na22 V2 8.6(11) . .
O43 Na22 V2 114(3) 2_646 .
O15 Na22 V2 39.9(19) . .
OV2 Na22 V2 68(3) 2_646 .
O13 Na22 V2 38.0(17) 2_646 .
O23 Na22 V2 167(3) 2_646 .
Si4 Na22 V2 146(3) 2_646 .
Na2A Na22 Na12 91(10) . 2_656
OV2A Na22 Na12 89(10) . 2_656
V2A Na22 Na12 68(3) . 2_656
O43 Na22 Na12 66(2) 2_646 2_656
O15 Na22 Na12 46.4(18) . 2_656
OV2 Na22 Na12 127(4) 2_646 2_656
O13 Na22 Na12 43.9(19) 2_646 2_656
O23 Na22 Na12 121(3) 2_646 2_656
Si4 Na22 Na12 90(2) 2_646 2_656
V2 Na22 Na12 59.6(19) . 2_656
Na22 Na2A OV2A 38(10) . .
Na22 Na2A O43 110(10) . 2_646
OV2A Na2A O43 140(10) . 2_646
Na22 Na2A V2A 79(10) . .
OV2A Na2A V2A 45(5) . .
O43 Na2A V2A 130(6) 2_646 .
Na22 Na2A O13 109(10) . 2_646
OV2A Na2A O13 87(7) . 2_646
O43 Na2A O13 87(5) 2_646 2_646
V2A Na2A O13 46(3) . 2_646
Na22 Na2A OV2 86(10) . 2_646
OV2A Na2A OV2 58(8) . 2_646
O43 Na2A OV2 162(7) 2_646 2_646
V2A Na2A OV2 59(4) . 2_646
O13 Na2A OV2 96(6) 2_646 2_646
Na22 Na2A O15 49(10) . .
OV2A Na2A O15 37(6) . .
O43 Na2A O15 108(6) 2_646 .
V2A Na2A O15 41(3) . .
O13 Na2A O15 60(4) 2_646 .
OV2 Na2A O15 88(5) 2_646 .
Na22 Na2A O23 91(10) . 2_646
OV2A Na2A O23 123(8) . 2_646
O43 Na2A O23 62(4) 2_646 2_646
V2A Na2A O23 166(6) . 2_646
O13 Na2A O23 148(6) 2_646 2_646
OV2 Na2A O23 111(5) 2_646 2_646
O15 Na2A O23 136(6) . 2_646
Na22 Na2A Si4 94(10) . 2_646
OV2A Na2A Si4 131(9) . 2_646
O43 Na2A Si4 32(3) 2_646 2_646
V2A Na2A Si4 156(6) . 2_646
O13 Na2A Si4 119(5) 2_646 2_646
OV2 Na2A Si4 143(6) 2_646 2_646
O15 Na2A Si4 119(6) . 2_646
O23 Na2A Si4 32.2(19) 2_646 2_646
Na22 Na2A V2 82(10) . .
OV2A Na2A V2 51(5) . .
O43 Na2A V2 121(5) 2_646 .
V2A Na2A V2 9.1(14) . .
O13 Na2A V2 38(2) 2_646 .
OV2 Na2A V2 68(4) 2_646 .
O15 Na2A V2 39(2) . .
O23 Na2A V2 173(5) 2_646 .
Si4 Na2A V2 149(5) 2_646 .
Na22 Na2A Si5 134(10) . 2_646
OV2A Na2A Si5 111(7) . 2_646
O43 Na2A Si5 74(4) 2_646 2_646
V2A Na2A Si5 67(4) . 2_646
O13 Na2A Si5 25.7(16) 2_646 2_646
OV2 Na2A Si5 100(6) 2_646 2_646
O15 Na2A Si5 86(4) . 2_646
O23 Na2A Si5 126(5) 2_646 2_646
Si4 Na2A Si5 105(4) 2_646 2_646
V2 Na2A Si5 60(3) . 2_646
Na22 Na2A Si3 130(10) . 2_646
OV2A Na2A Si3 146(9) . 2_646
O43 Na2A Si3 24.5(18) 2_646 2_646
V2A Na2A Si3 114(5) . 2_646
O13 Na2A Si3 68(3) 2_646 2_646
OV2 Na2A Si3 143(6) 2_646 2_646
O15 Na2A Si3 109(4) . 2_646
O23 Na2A Si3 80(4) 2_646 2_646
Si4 Na2A Si3 55(3) 2_646 2_646
V2 Na2A Si3 105(4) . 2_646
Si5 Na2A Si3 51(2) 2_646 2_646
Si4 O11 V1 142(3) . .
Si4 O11 Na11 112(2) . .
V1 O11 Na11 96(2) . .
Si4 O11 Na21 113(2) . 2
V1 O11 Na21 91.4(19) . 2
Na11 O11 Na21 89.1(17) . 2
Si3 O12 V1 139(3) . .
Si3 O12 Na11 116(2) . 2
V1 O12 Na11 98(2) . 2
Si5 O13 V2A 142(3) . 2_656
Si5 O13 V2 138(3) . 2_656
V2A O13 V2 28.7(14) 2_656 2_656
Si5 O13 Na2A 111(4) . 2_656
V2A O13 Na2A 64(4) 2_656 2_656
V2 O13 Na2A 92(4) 2_656 2_656
Si5 O13 Na12 115(2) . 1_565
V2A O13 Na12 103(2) 2_656 1_565
V2 O13 Na12 98(2) 2_656 1_565
Na2A O13 Na12 93(4) 2_656 1_565
Si5 O13 Na22 121(3) . 2_656
V2A O13 Na22 58(3) 2_656 2_656
V2 O13 Na22 85(3) 2_656 2_656
Na2A O13 Na22 11(4) 2_656 2_656
Na12 O13 Na22 86(2) 1_565 2_656
Si6 O14 V2 134(3) . 2_656
Si6 O14 V2A 126(2) . 2_656
V2 O14 V2A 25.9(12) 2_656 2_656
Si6 O14 Na12 121(2) . 2_656
V2 O14 Na12 102(2) 2_656 2_656
V2A O14 Na12 95(2) 2_656 2_656
Si8 O15 OV2A 113(7) . .
Si8 O15 V2A 137(3) . .
OV2A O15 V2A 55(4) . .
Si8 O15 V2 128(2) . .
OV2A O15 V2 82(4) . .
V2A O15 V2 28.0(15) . .
Si8 O15 Na22 128(3) . .
OV2A O15 Na22 29(7) . .
V2A O15 Na22 63(3) . .
V2 O15 Na22 90(2) . .
Si8 O15 Na12 118(2) . 2_656
OV2A O15 Na12 117(8) . 2_656
V2A O15 Na12 101(2) . 2_656
V2 O15 Na12 93(2) . 2_656
Na22 O15 Na12 89(3) . 2_656
Si8 O15 Na2A 138(4) . .
OV2A O15 Na2A 33(8) . .
V2A O15 Na2A 57(4) . .
V2 O15 Na2A 82(4) . .
Na22 O15 Na2A 9(4) . .
Na12 O15 Na2A 84(3) 2_656 .
Si7 O16 V2 136(3) . .
Si7 O16 V2A 130(3) . .
V2 O16 V2A 28.3(13) . .
Si7 O16 Na12 119(2) . .
V2 O16 Na12 105(2) . .
V2A O16 Na12 99(2) . .
Si2 O17 V1 129(3) . 2_545
Si2 O17 Na11 115(2) . 2_545
V1 O17 Na11 93(2) 2_545 2_545
Si2 O17 Na21 128(2) . .
V1 O17 Na21 90.9(19) 2_545 .
Na11 O17 Na21 90.5(16) 2_545 .
Si1 O18 V1 132(2) . 2_545
Si1 O18 Na11 118(2) . .
V1 O18 Na11 109(2) 2_545 .
Si5 O21 Si7 140(2) . 1_565
Si5 O21 Na21 89.4(16) . 2_556
Si7 O21 Na21 131.0(18) 1_565 2_556
Si3 O22 Si2 152(2) . 1_565
Si3 O22 Na12 105.3(17) . 1_565
Si2 O22 Na12 100.9(17) 1_565 1_565
Si4 O23 Si1 140(2) . .
Si4 O23 Na2A 82(3) . 2_656
Si1 O23 Na2A 135(4) . 2_656
Si4 O23 Na22 83(2) . 2_656
Si1 O23 Na22 137(2) . 2_656
Na2A O23 Na22 11(4) 2_656 2_656
Si8 O24 Si6 148(2) . .
Si8 O24 Na11 106.0(17) . 1_556
Si6 O24 Na11 106.1(17) . 1_556
Si3 O31 Si5 126(2) . .
Si4 O32 Si6 122(2) 1_556 .
Si7 O33 Si2 121(2) . .
Si8 O34 Si1 123(2) 1_554 .
Si8 O41 Si7 130(2) . .
Si1 O42 Si2 128(2) . .
Si3 O43 Si4 127(2) . .
Si3 O43 Na2A 121(4) . 2_656
Si4 O43 Na2A 103(4) . 2_656
Si3 O43 Na22 130(3) . 2_656
Si4 O43 Na22 98(3) . 2_656
Na2A O43 Na22 12(5) 2_656 2_656
Si5 O44 Si6 133(2) . .
Si5 O44 Na21 98.2(18) . 2_556
Si6 O44 Na21 119.0(19) . 2_556
V1 OV1 Na21 172(3) . .
V2 OV2 Na2A 143(7) . 2_656
V2 OV2 Na22 143(7) . 2_656
Na2A OV2 Na22 12(4) 2_656 2_656
Na22 OV2A Na2A 15(9) . .
Na22 OV2A V2A 105(10) . .
Na2A OV2A V2A 92(10) . .
Na22 OV2A O15 108(10) . .
Na2A OV2A O15 110(10) . .
V2A OV2A O15 65(5) . .

loop_
_geom_bond_atom_site_label_1
_geom_bond_atom_site_label_2
_geom_bond_distance
_geom_bond_site_symmetry_2
V1 OV1 1.59(4) .
V1 O11 1.84(4) .
V1 O17 1.94(5) 2
V1 O18 1.97(5) 2
V1 O12 2.05(4) .
V1 Na11 3.21(5) .
V1 Na21 3.32(6) 2
V1 Na11 3.52(4) 2
V2 V2A 0.96(4) .
V2 OV2 1.64(7) .
V2 O16 1.89(5) .
V2 O13 1.98(5) 2_646
V2 O14 2.01(5) 2_646
V2 O15 2.05(5) .
V2 Na22 3.20(11) .
V2 Na2A 3.23(16) .
V2 Na12 3.36(5) .
V2 Na12 3.35(5) 2_656
V2A OV2A 1.67(8) .
V2A O15 1.85(6) .
V2A O13 1.90(5) 2_646
V2A O16 2.02(5) .
V2A O14 2.20(6) 2_646
V2A Na22 2.33(11) .
V2A Na2A 2.37(16) .
V2A Na12 3.32(6) .
V2A Na12 3.42(5) 2_656
Si1 O18 1.62(3) .
Si1 O23 1.62(3) .
Si1 O42 1.62(3) .
Si1 O34 1.66(3) .
Si1 Na11 3.42(6) .
Si2 O17 1.62(3) .
Si2 O42 1.64(3) .
Si2 O22 1.65(3) 1_545
Si2 O33 1.67(3) .
Si2 Na11 3.46(5) 2_545
Si3 O12 1.52(3) .
Si3 O43 1.58(3) .
Si3 O22 1.58(3) .
Si3 O31 1.60(3) .
Si3 Na2A 3.29(14) 2_656
Si4 O23 1.63(3) .
Si4 O11 1.64(3) .
Si4 O32 1.66(3) 1_554
Si4 O43 1.66(3) .
Si4 Na2A 3.03(17) 2_656
Si4 Na22 3.11(11) 2_656
Si4 Na11 3.41(6) .
Si5 O21 1.56(3) .
Si5 O13 1.56(3) .
Si5 O44 1.61(3) .
Si5 O31 1.60(3) .
Si5 Na21 3.21(6) 2_556
Si5 Na2A 3.36(14) 2_656
Si5 Na12 3.40(6) 1_565
Si6 O14 1.62(3) .
Si6 O24 1.64(3) .
Si6 O44 1.67(3) .
Si6 O32 1.68(3) .
Si6 Na12 3.44(5) 2_656
Si7 O16 1.61(3) .
Si7 O41 1.64(3) .
Si7 O21 1.64(3) 1_545
Si7 O33 1.65(3) .
Si7 Na12 3.41(6) .
Si8 O15 1.58(3) .
Si8 O41 1.61(3) .
Si8 O24 1.63(3) .
Si8 O34 1.66(3) 1_556
Na11 O18 2.33(6) .
Na11 O11 2.44(6) .
Na11 O17 2.44(6) 2
Na11 O12 2.60(6) 2_545
Na11 O24 2.73(7) 1_554
Na11 Na21 3.63(5) 2
Na12 O14 2.31(6) 2_646
Na12 O16 2.33(6) .
Na12 O13 2.45(6) 1_545
Na12 O15 2.55(6) 2_646
Na12 O22 2.86(7) 1_545
Na21 OV1 2.15(6) .
Na21 O44 2.56(6) 2_546
Na21 O17 2.66(6) .
Na21 O11 2.72(6) 2_545
Na21 O21 2.82(7) 2_546
Na22 Na2A 0.53(18) .
Na22 OV2A 1.25(19) .
Na22 O43 2.42(11) 2_646
Na22 O15 2.47(10) .
Na22 OV2 2.62(12) 2_646
Na22 O13 2.70(10) 2_646
Na22 O23 2.87(11) 2_646
Na2A OV2A 1.6(3) .
Na2A O43 2.19(16) 2_646
Na2A O13 2.48(15) 2_646
Na2A OV2 2.60(18) 2_646
Na2A O15 2.79(16) .
Na2A O23 2.81(16) 2_646
O15 OV2A 1.78(18) .
